data_4126102
loop_
_publ_author_name
'Chong, Eugene'
'Kampf, Jeff W.'
'Ariafard, Alireza'
'Canty, Allan J.'
'Sanford, Melanie S.'

_publ_section_title
;
 Oxidatively Induced C-H Activation at High Valent Nickel.
;
_journal_issue 17
_journal_name_full 'Journal of the American Chemical Society'
_journal_page_first 6058
_journal_page_last 6061
_journal_paper_doi 10.1021/jacs.7b02387
_journal_volume 139
_journal_year 2017
_chemical_formula_moiety 'C20 H14 F8 N2 Ni O, 2(C4 H8 O)'
_chemical_formula_sum 'C28 H30 F8 N2 Ni O3'
_chemical_formula_weight 653.25
_space_group_crystal_system monoclinic
_space_group_IT_number 14
_space_group_name_Hall '-P 2ybc'
_space_group_name_H-M_alt 'P 1 21/c 1'
_symmetry_space_group_name_Hall '-P 2ybc'
_symmetry_space_group_name_H-M 'P 1 21/c 1'
_atom_sites_solution_hydrogens geom
_audit_creation_method SHELXL-2014/6
_cell_angle_alpha 90
_cell_angle_beta 93.8233(8)
_cell_angle_gamma 90
_cell_formula_units_Z 4
_cell_length_a 13.09343(11)
_cell_length_b 10.40312(9)
_cell_length_c 19.94460(16)
_cell_measurement_reflns_used 20176
_cell_measurement_temperature 85(2)
_cell_measurement_theta_max 68.9320
_cell_measurement_theta_min 3.3520
_cell_volume 2710.66(4)
_computing_cell_refinement 'CrysAlisPro 1.171.38.41 (Rigaku OD, 2015)'
_computing_data_collection 'CrystalClear-SM Expert 2.0 r16 (Rigaku, 2014)'
_computing_data_reduction 'CrysAlisPro 1.171.38.41 (Rigaku OD, 2015)'
_computing_molecular_graphics 'Bruker SHELXTL'
_computing_publication_material 'Bruker SHELXTL'
_computing_structure_refinement 'SHELXL-2014/6 (Sheldrick, 2014)'
_computing_structure_solution 'SHELXT (Sheldrick, 2014)'
_diffrn_ambient_temperature 85(2)
_diffrn_measured_fraction_theta_full 0.981
_diffrn_measured_fraction_theta_max 0.970
_diffrn_measurement_device_type 'Rigaku Saturn 944+ CCD'
_diffrn_measurement_method '\w scans'
_diffrn_radiation_type CuK\a
_diffrn_radiation_wavelength 1.54184
_diffrn_reflns_av_R_equivalents 0.0581
_diffrn_reflns_av_unetI/netI 0.0267
_diffrn_reflns_Laue_measured_fraction_full 0.981
_diffrn_reflns_Laue_measured_fraction_max 0.970
_diffrn_reflns_limit_h_max 15
_diffrn_reflns_limit_h_min -15
_diffrn_reflns_limit_k_max 12
_diffrn_reflns_limit_k_min -12
_diffrn_reflns_limit_l_max 23
_diffrn_reflns_limit_l_min -24
_diffrn_reflns_number 40499
_diffrn_reflns_point_group_measured_fraction_full 0.981
_diffrn_reflns_point_group_measured_fraction_max 0.970
_diffrn_reflns_theta_full 67.684
_diffrn_reflns_theta_max 69.547
_diffrn_reflns_theta_min 3.383
_diffrn_source 'micro-focus rotating anode'
_exptl_absorpt_coefficient_mu 1.850
_exptl_absorpt_correction_T_max 1.00000
_exptl_absorpt_correction_T_min 0.68539
_exptl_absorpt_correction_type multi-scan
_exptl_absorpt_process_details
; 
CrysAlisPro 1.171.38.41 (Rigaku Oxford Diffraction, 2015) 
Empirical absorption correction using spherical harmonics, 
 implemented in SCALE3 ABSPACK scaling algorithm. 
;
_exptl_crystal_colour yellow
_exptl_crystal_density_diffrn 1.601
_exptl_crystal_description needle
_exptl_crystal_F_000 1344
_exptl_crystal_size_max 0.190
_exptl_crystal_size_mid 0.050
_exptl_crystal_size_min 0.020
_refine_diff_density_max 0.605
_refine_diff_density_min -0.495
_refine_diff_density_rms 0.068
_refine_ls_extinction_coef 0.00039(10)
_refine_ls_extinction_expression Fc^*^=kFc[1+0.001xFc^2^\l^3^/sin(2\q)]^-1/4^
_refine_ls_extinction_method SHELXL
_refine_ls_goodness_of_fit_ref 1.033
_refine_ls_hydrogen_treatment constr
_refine_ls_matrix_type full
_refine_ls_number_parameters 427
_refine_ls_number_reflns 4941
_refine_ls_number_restraints 86
_refine_ls_restrained_S_all 1.039
_refine_ls_R_factor_all 0.0384
_refine_ls_R_factor_gt 0.0363
_refine_ls_shift/su_max 0.002
_refine_ls_shift/su_mean 0.000
_refine_ls_structure_factor_coef Fsqd
_refine_ls_weighting_details 'w=1/[\s^2^(Fo^2^)+(0.0580P)^2^+1.8435P] where P=(Fo^2^+2Fc^2^)/3'
_refine_ls_weighting_scheme calc
_refine_ls_wR_factor_gt 0.0963
_refine_ls_wR_factor_ref 0.0987
_reflns_Friedel_coverage 0.000
_reflns_number_gt 4636
_reflns_number_total 4941
_reflns_threshold_expression 'I > 2\s(I)'
_cod_data_source_file ja7b02387_si_005.cif
_cod_data_source_block ec2153
_cod_database_code 4126102
_shelx_space_group_comment
; 
The symmetry employed for this shelxl refinement is uniquely defined 
by the following loop, which should always be used as a source of 
symmetry information in preference to the above space-group names. 
They are only intended as comments. 
;
_shelx_estimated_absorpt_t_min 0.720
_shelx_estimated_absorpt_t_max 0.964
_shelxl_version_number 2014/6

loop_
_space_group_symop_operation_xyz
'x, y, z'
'-x, y+1/2, -z+1/2'
'-x, -y, -z'
'x, -y-1/2, z-1/2'

loop_
_atom_site_label
_atom_site_type_symbol
_atom_site_fract_x
_atom_site_fract_y
_atom_site_fract_z
_atom_site_U_iso_or_equiv
_atom_site_adp_type
_atom_site_occupancy
_atom_site_site_symmetry_order
_atom_site_calc_flag
_atom_site_refinement_flags_posn
_atom_site_refinement_flags_adp
_atom_site_refinement_flags_occupancy
_atom_site_disorder_assembly
_atom_site_disorder_group
Ni1 Ni 0.80902(2) 0.31981(3) 0.53858(2) 0.01605(11) Uani 1 1 d . . . . .
F1 F 0.94793(7) 0.35551(9) 0.55907(5) 0.0208(2) Uani 1 1 d . . . . .
F2 F 0.71249(7) 0.03999(9) 0.38250(5) 0.0205(2) Uani 1 1 d . . . . .
F3 F 0.74160(10) 0.53774(11) 0.47015(6) 0.0371(3) Uani 1 1 d . . . . .
F4 F 0.85508(9) 0.57421(11) 0.55037(7) 0.0403(3) Uani 1 1 d . . . . .
F5 F 0.69890(9) 0.54898(10) 0.57027(6) 0.0338(3) Uani 1 1 d . . . . .
F6 F 0.71685(9) 0.38944(11) 0.66067(5) 0.0293(3) Uani 1 1 d . . . . .
F7 F 0.87163(8) 0.32544(10) 0.67193(5) 0.0248(2) Uani 1 1 d . . . . .
F8 F 0.75011(9) 0.18944(10) 0.65073(5) 0.0285(3) Uani 1 1 d . . . . .
O1 O 0.37107(9) 0.15213(12) 0.45536(7) 0.0252(3) Uani 1 1 d . . . . .
N1 N 0.84898(11) 0.13166(13) 0.53609(7) 0.0174(3) Uani 1 1 d . . . . .
N2 N 0.84394(11) 0.32156(12) 0.44243(7) 0.0166(3) Uani 1 1 d . . . . .
C1 C 0.91575(13) 0.08098(17) 0.58259(9) 0.0196(3) Uani 1 1 d . . . . .
H1 H 0.9437 0.1338 0.6181 0.023 Uiso 1 1 calc R U . . .
C2 C 0.94507(14) -0.04733(17) 0.58007(10) 0.0231(4) Uani 1 1 d . . . . .
H2 H 0.9913 -0.0822 0.6141 0.028 Uiso 1 1 calc R U . . .
C3 C 0.90644(14) -0.12356(17) 0.52774(10) 0.0242(4) Uani 1 1 d . . . . .
H3 H 0.9256 -0.2114 0.5254 0.029 Uiso 1 1 calc R U . . .
C4 C 0.83920(13) -0.07007(16) 0.47855(9) 0.0212(4) Uani 1 1 d . . . . .
H4 H 0.8121 -0.1201 0.4417 0.025 Uiso 1 1 calc R U . . .
C5 C 0.81274(13) 0.05774(16) 0.48472(8) 0.0178(3) Uani 1 1 d . . . . .
C6 C 0.74381(13) 0.12765(16) 0.43208(8) 0.0180(3) Uani 1 1 d . . . . .
C7 C 0.80770(13) 0.22991(15) 0.39997(8) 0.0171(3) Uani 1 1 d . . . . .
C8 C 0.83314(14) 0.22414(16) 0.33378(9) 0.0207(4) Uani 1 1 d . . . . .
H8 H 0.8048 0.1598 0.3043 0.025 Uiso 1 1 calc R U . . .
C9 C 0.90127(14) 0.31500(17) 0.31147(9) 0.0221(4) Uani 1 1 d . . . . .
H9 H 0.9195 0.3144 0.2662 0.027 Uiso 1 1 calc R U . . .
C10 C 0.94208(14) 0.40613(17) 0.35620(9) 0.0216(4) Uani 1 1 d . . . . .
H10 H 0.9907 0.4668 0.3424 0.026 Uiso 1 1 calc R U . . .
C11 C 0.91122(13) 0.40772(16) 0.42122(9) 0.0183(3) Uani 1 1 d . . . . .
H11 H 0.9383 0.4713 0.4516 0.022 Uiso 1 1 calc R U . . .
C12 C 0.65188(13) 0.18399(15) 0.46360(9) 0.0173(3) Uani 1 1 d . . . . .
C13 C 0.55434(13) 0.13931(16) 0.44234(9) 0.0191(4) Uani 1 1 d . . . . .
H13 H 0.5461 0.0765 0.4078 0.023 Uiso 1 1 calc R U . . .
C14 C 0.46970(14) 0.18760(16) 0.47219(9) 0.0202(4) Uani 1 1 d . . . . .
C15 C 0.48281(14) 0.27939(17) 0.52286(9) 0.0234(4) Uani 1 1 d . . . . .
H15 H 0.4249 0.3125 0.5434 0.028 Uiso 1 1 calc R U . . .
C16 C 0.58010(14) 0.32256(16) 0.54345(9) 0.0212(4) Uani 1 1 d . . . . .
H16 H 0.5881 0.3853 0.5780 0.025 Uiso 1 1 calc R U . . .
C17 C 0.66614(13) 0.27553(16) 0.51430(8) 0.0177(3) Uani 1 1 d . . . . .
C18 C 0.35579(14) 0.05816(18) 0.40341(9) 0.0237(4) Uani 1 1 d . . . . .
H18A H 0.3870 0.0882 0.3629 0.035 Uiso 1 1 calc R U . . .
H18B H 0.2823 0.0450 0.3933 0.035 Uiso 1 1 calc R U . . .
H18C H 0.3876 -0.0231 0.4184 0.035 Uiso 1 1 calc R U . . .
C19 C 0.77195(14) 0.50429(17) 0.53372(9) 0.0213(4) Uani 1 1 d . . . . .
C20 C 0.78292(14) 0.30789(16) 0.63437(9) 0.0205(4) Uani 1 1 d . . . . .
O2 O 0.89308(11) 0.64918(12) 0.81016(7) 0.0277(3) Uani 1 1 d . . . . .
C21 C 0.82836(16) 0.61252(18) 0.75266(9) 0.0274(4) Uani 1 1 d . . . . .
H21A H 0.7626 0.5782 0.7667 0.033 Uiso 1 1 calc R U . . .
H21B H 0.8619 0.5455 0.7266 0.033 Uiso 1 1 calc R U . . .
C22 C 0.81026(17) 0.73449(19) 0.71009(10) 0.0327(5) Uani 1 1 d . . . . .
H22A H 0.8484 0.7308 0.6689 0.039 Uiso 1 1 calc R U . . .
H22B H 0.7365 0.7462 0.6971 0.039 Uiso 1 1 calc R U . . .
C23 C 0.85068(17) 0.84315(19) 0.75668(10) 0.0296(4) Uani 1 1 d . . . . .
H23A H 0.9169 0.8763 0.7428 0.036 Uiso 1 1 calc R U . . .
H23B H 0.8011 0.9149 0.7571 0.036 Uiso 1 1 calc R U . . .
C24 C 0.86336(16) 0.77801(18) 0.82517(10) 0.0270(4) Uani 1 1 d . . . . .
H24A H 0.9169 0.8213 0.8545 0.032 Uiso 1 1 calc R U . . .
H24B H 0.7982 0.7789 0.8477 0.032 Uiso 1 1 calc R U . . .
O3A O 0.5018(5) 1.0268(4) 0.26613(19) 0.0521(13) Uani 0.550(9) 1 d D U P A 1
C25A C 0.5029(8) 0.8898(8) 0.2738(4) 0.0485(19) Uani 0.550(9) 1 d D U P A 1
H25A H 0.4751 0.8658 0.3170 0.058 Uiso 0.550(9) 1 calc R U P A 1
H25B H 0.5739 0.8572 0.2736 0.058 Uiso 0.550(9) 1 calc R U P A 1
C26A C 0.4386(7) 0.8327(5) 0.2165(3) 0.065(2) Uani 0.550(9) 1 d D U P A 1
H26A H 0.4683 0.7514 0.2008 0.077 Uiso 0.550(9) 1 calc R U P A 1
H26B H 0.3676 0.8169 0.2287 0.077 Uiso 0.550(9) 1 calc R U P A 1
C27A C 0.4429(12) 0.9371(9) 0.1649(4) 0.096(5) Uani 0.550(9) 1 d D U P A 1
H27A H 0.3797 0.9375 0.1347 0.115 Uiso 0.550(9) 1 calc R U P A 1
H27B H 0.5023 0.9246 0.1374 0.115 Uiso 0.550(9) 1 calc R U P A 1
C28A C 0.4530(7) 1.0609(7) 0.2037(4) 0.0488(19) Uani 0.550(9) 1 d D U P A 1
H28A H 0.4947 1.1237 0.1801 0.059 Uiso 0.550(9) 1 calc R U P A 1
H28B H 0.3849 1.0988 0.2096 0.059 Uiso 0.550(9) 1 calc R U P A 1
O3B O 0.4328(9) 1.0313(5) 0.2545(3) 0.073(3) Uani 0.450(9) 1 d D U P A 2
C25B C 0.4837(14) 0.9104(12) 0.2653(5) 0.066(4) Uani 0.450(9) 1 d D U P A 2
H25C H 0.4397 0.8498 0.2886 0.079 Uiso 0.450(9) 1 calc R U P A 2
H25D H 0.5486 0.9220 0.2930 0.079 Uiso 0.450(9) 1 calc R U P A 2
C26B C 0.5040(6) 0.8606(6) 0.1970(3) 0.046(2) Uani 0.450(9) 1 d D U P A 2
H26C H 0.5761 0.8761 0.1871 0.055 Uiso 0.450(9) 1 calc R U P A 2
H26D H 0.4898 0.7673 0.1938 0.055 Uiso 0.450(9) 1 calc R U P A 2
C27B C 0.4327(8) 0.9342(9) 0.1497(5) 0.048(2) Uani 0.450(9) 1 d D U P A 2
H27C H 0.3646 0.8927 0.1442 0.057 Uiso 0.450(9) 1 calc R U P A 2
H27D H 0.4608 0.9437 0.1051 0.057 Uiso 0.450(9) 1 calc R U P A 2
C28B C 0.4277(9) 1.0587(9) 0.1845(5) 0.052(3) Uani 0.450(9) 1 d D U P A 2
H28C H 0.4857 1.1142 0.1735 0.062 Uiso 0.450(9) 1 calc R U P A 2
H28D H 0.3630 1.1036 0.1708 0.062 Uiso 0.450(9) 1 calc R U P A 2

loop_
_atom_site_aniso_label
_atom_site_aniso_U_11
_atom_site_aniso_U_22
_atom_site_aniso_U_33
_atom_site_aniso_U_23
_atom_site_aniso_U_13
_atom_site_aniso_U_12
Ni1 0.01394(18) 0.01592(17) 0.01827(18) -0.00105(10) 0.00088(12) -0.00071(10)
F1 0.0167(5) 0.0216(5) 0.0238(5) 0.0000(4) -0.0009(4) -0.0033(4)
F2 0.0188(5) 0.0192(5) 0.0236(5) -0.0069(4) 0.0016(4) -0.0029(4)
F3 0.0539(8) 0.0289(6) 0.0284(6) 0.0038(5) 0.0010(5) 0.0184(5)
F4 0.0250(6) 0.0193(5) 0.0748(9) -0.0030(5) -0.0097(6) -0.0040(4)
F5 0.0367(7) 0.0204(5) 0.0464(7) -0.0033(5) 0.0185(5) 0.0047(5)
F6 0.0279(6) 0.0376(6) 0.0226(5) -0.0056(4) 0.0037(4) 0.0081(5)
F7 0.0236(6) 0.0299(6) 0.0204(5) 0.0000(4) -0.0022(4) -0.0022(4)
F8 0.0351(7) 0.0268(6) 0.0243(5) 0.0001(4) 0.0080(5) -0.0102(5)
O1 0.0131(6) 0.0271(6) 0.0352(7) -0.0061(5) 0.0008(5) -0.0022(5)
N1 0.0127(7) 0.0182(7) 0.0217(7) 0.0014(5) 0.0033(6) -0.0013(5)
N2 0.0146(7) 0.0151(7) 0.0199(7) 0.0004(5) 0.0003(6) 0.0008(5)
C1 0.0140(8) 0.0236(9) 0.0214(8) 0.0037(7) 0.0039(7) -0.0013(6)
C2 0.0159(9) 0.0242(9) 0.0297(9) 0.0093(7) 0.0055(7) 0.0019(7)
C3 0.0186(9) 0.0173(8) 0.0379(10) 0.0059(7) 0.0094(8) 0.0007(7)
C4 0.0176(8) 0.0177(8) 0.0289(9) -0.0008(7) 0.0069(7) -0.0018(6)
C5 0.0125(8) 0.0184(8) 0.0231(8) 0.0008(6) 0.0053(7) -0.0009(6)
C6 0.0160(8) 0.0179(8) 0.0199(8) -0.0047(6) 0.0006(7) -0.0018(6)
C7 0.0135(8) 0.0167(8) 0.0208(8) -0.0003(6) 0.0004(6) 0.0018(6)
C8 0.0196(9) 0.0199(8) 0.0224(8) -0.0019(7) 0.0001(7) 0.0015(7)
C9 0.0225(10) 0.0237(9) 0.0202(9) 0.0018(6) 0.0022(7) 0.0012(7)
C10 0.0190(9) 0.0211(8) 0.0245(9) 0.0038(7) 0.0007(7) -0.0010(7)
C11 0.0153(8) 0.0169(8) 0.0224(8) 0.0017(6) -0.0012(7) -0.0002(6)
C12 0.0157(9) 0.0159(8) 0.0203(8) 0.0014(6) 0.0015(7) 0.0009(6)
C13 0.0169(9) 0.0172(8) 0.0229(8) -0.0004(6) 0.0002(7) -0.0011(6)
C14 0.0134(9) 0.0214(9) 0.0260(9) 0.0021(7) 0.0011(7) -0.0011(6)
C15 0.0161(9) 0.0247(9) 0.0298(9) -0.0031(7) 0.0047(7) 0.0027(7)
C16 0.0191(9) 0.0203(9) 0.0244(9) -0.0031(6) 0.0022(7) 0.0007(6)
C17 0.0145(8) 0.0177(8) 0.0207(8) 0.0003(6) -0.0003(7) -0.0006(6)
C18 0.0181(9) 0.0252(9) 0.0274(9) -0.0005(7) -0.0011(7) -0.0055(7)
C19 0.0182(9) 0.0213(8) 0.0243(9) -0.0011(7) 0.0010(7) -0.0003(7)
C20 0.0189(9) 0.0198(8) 0.0227(9) -0.0007(6) 0.0015(7) -0.0018(6)
O2 0.0287(7) 0.0217(6) 0.0316(7) -0.0010(5) -0.0059(6) 0.0015(5)
C21 0.0298(10) 0.0242(9) 0.0279(9) -0.0010(7) -0.0007(8) -0.0043(8)
C22 0.0398(12) 0.0282(10) 0.0290(10) 0.0022(8) -0.0056(9) -0.0042(8)
C23 0.0347(11) 0.0235(9) 0.0305(10) 0.0014(8) 0.0001(8) 0.0003(8)
C24 0.0293(10) 0.0239(9) 0.0273(9) -0.0015(7) -0.0009(8) 0.0018(8)
O3A 0.071(3) 0.043(2) 0.0411(19) -0.0120(14) -0.0027(19) -0.0101(19)
C25A 0.058(4) 0.043(4) 0.045(3) -0.009(3) 0.002(3) -0.007(3)
C26A 0.090(5) 0.054(3) 0.047(3) 0.005(2) -0.013(3) -0.031(3)
C27A 0.198(12) 0.057(4) 0.026(3) 0.003(3) -0.027(4) -0.062(5)
C28A 0.060(4) 0.051(3) 0.035(4) -0.003(2) 0.001(3) -0.023(3)
O3B 0.139(8) 0.050(3) 0.034(3) 0.0059(19) 0.034(3) 0.034(4)
C25B 0.108(10) 0.051(5) 0.035(4) -0.002(3) -0.010(4) 0.018(4)
C26B 0.060(4) 0.042(3) 0.037(3) -0.011(2) 0.000(3) 0.011(3)
C27B 0.061(4) 0.042(4) 0.040(4) -0.001(3) -0.001(3) -0.018(3)
C28B 0.064(7) 0.062(4) 0.032(4) 0.005(3) 0.020(4) 0.015(4)

loop_
_atom_type_symbol
_atom_type_description
_atom_type_scat_dispersion_real
_atom_type_scat_dispersion_imag
_atom_type_scat_source
C C 0.0181 0.0091 'International Tables Vol C Tables 4.2.6.8 and 6.1.1.4'
H H 0.0000 0.0000 'International Tables Vol C Tables 4.2.6.8 and 6.1.1.4'
N N 0.0311 0.0180 'International Tables Vol C Tables 4.2.6.8 and 6.1.1.4'
O O 0.0492 0.0322 'International Tables Vol C Tables 4.2.6.8 and 6.1.1.4'
F F 0.0727 0.0534 'International Tables Vol C Tables 4.2.6.8 and 6.1.1.4'
Ni Ni -3.0029 0.5091 'International Tables Vol C Tables 4.2.6.8 and 6.1.1.4'

loop_
_geom_angle_atom_site_label_1
_geom_angle_atom_site_label_2
_geom_angle_atom_site_label_3
_geom_angle
F1 Ni1 C17 177.12(6)
F1 Ni1 C20 91.70(6)
C17 Ni1 C20 90.02(7)
F1 Ni1 C19 92.85(6)
C17 Ni1 C19 89.36(7)
C20 Ni1 C19 92.91(7)
F1 Ni1 N2 85.79(5)
C17 Ni1 N2 92.33(7)
C20 Ni1 N2 175.57(7)
C19 Ni1 N2 90.87(6)
F1 Ni1 N1 87.05(5)
C17 Ni1 N1 90.61(6)
C20 Ni1 N1 91.42(7)
C19 Ni1 N1 175.67(7)
N2 Ni1 N1 84.80(6)
C14 O1 C18 116.63(14)
C1 N1 C5 118.96(15)
C1 N1 Ni1 121.37(12)
C5 N1 Ni1 119.55(11)
C7 N2 C11 119.13(15)
C7 N2 Ni1 120.33(11)
C11 N2 Ni1 120.27(11)
N1 C1 C2 121.45(16)
N1 C1 H1 119.3
C2 C1 H1 119.3
C3 C2 C1 119.40(16)
C3 C2 H2 120.3
C1 C2 H2 120.3
C2 C3 C4 119.13(16)
C2 C3 H3 120.4
C4 C3 H3 120.4
C5 C4 C3 118.24(17)
C5 C4 H4 120.9
C3 C4 H4 120.9
N1 C5 C4 122.78(16)
N1 C5 C6 114.57(14)
C4 C5 C6 122.60(15)
F2 C6 C12 110.20(13)
F2 C6 C7 107.72(13)
C12 C6 C7 112.29(14)
F2 C6 C5 108.12(13)
C12 C6 C5 110.48(14)
C7 C6 C5 107.88(13)
N2 C7 C8 122.39(16)
N2 C7 C6 114.38(14)
C8 C7 C6 123.05(15)
C7 C8 C9 118.38(16)
C7 C8 H8 120.8
C9 C8 H8 120.8
C10 C9 C8 119.12(17)
C10 C9 H9 120.4
C8 C9 H9 120.4
C11 C10 C9 119.20(17)
C11 C10 H10 120.4
C9 C10 H10 120.4
N2 C11 C10 121.69(16)
N2 C11 H11 119.2
C10 C11 H11 119.2
C17 C12 C13 121.55(16)
C17 C12 C6 119.65(15)
C13 C12 C6 118.76(15)
C14 C13 C12 119.30(16)
C14 C13 H13 120.3
C12 C13 H13 120.3
O1 C14 C13 124.56(16)
O1 C14 C15 115.67(16)
C13 C14 C15 119.77(16)
C16 C15 C14 120.22(17)
C16 C15 H15 119.9
C14 C15 H15 119.9
C15 C16 C17 121.06(16)
C15 C16 H16 119.5
C17 C16 H16 119.5
C16 C17 C12 118.10(16)
C16 C17 Ni1 126.99(13)
C12 C17 Ni1 114.88(13)
O1 C18 H18A 109.5
O1 C18 H18B 109.5
H18A C18 H18B 109.5
O1 C18 H18C 109.5
H18A C18 H18C 109.5
H18B C18 H18C 109.5
F5 C19 F4 106.20(15)
F5 C19 F3 104.39(14)
F4 C19 F3 106.14(15)
F5 C19 Ni1 119.78(12)
F4 C19 Ni1 108.86(12)
F3 C19 Ni1 110.60(11)
F6 C20 F7 104.49(13)
F6 C20 F8 104.97(14)
F7 C20 F8 105.33(14)
F6 C20 Ni1 119.84(12)
F7 C20 Ni1 109.34(12)
F8 C20 Ni1 111.74(11)
C21 O2 C24 105.19(14)
O2 C21 C22 106.50(15)
O2 C21 H21A 110.4
C22 C21 H21A 110.4
O2 C21 H21B 110.4
C22 C21 H21B 110.4
H21A C21 H21B 108.6
C23 C22 C21 103.85(15)
C23 C22 H22A 111.0
C21 C22 H22A 111.0
C23 C22 H22B 111.0
C21 C22 H22B 111.0
H22A C22 H22B 109.0
C24 C23 C22 103.16(15)
C24 C23 H23A 111.1
C22 C23 H23A 111.1
C24 C23 H23B 111.1
C22 C23 H23B 111.1
H23A C23 H23B 109.1
O2 C24 C23 104.10(15)
O2 C24 H24A 110.9
C23 C24 H24A 110.9
O2 C24 H24B 110.9
C23 C24 H24B 110.9
H24A C24 H24B 109.0
C28A O3A C25A 110.2(5)
O3A C25A C26A 108.2(6)
O3A C25A H25A 110.1
C26A C25A H25A 110.1
O3A C25A H25B 110.1
C26A C25A H25B 110.1
H25A C25A H25B 108.4
C27A C26A C25A 101.0(6)
C27A C26A H26A 111.6
C25A C26A H26A 111.6
C27A C26A H26B 111.6
C25A C26A H26B 111.6
H26A C26A H26B 109.4
C26A C27A C28A 105.8(6)
C26A C27A H27A 110.6
C28A C27A H27A 110.6
C26A C27A H27B 110.6
C28A C27A H27B 110.6
H27A C27A H27B 108.7
O3A C28A C27A 105.1(6)
O3A C28A H28A 110.7
C27A C28A H28A 110.7
O3A C28A H28B 110.7
C27A C28A H28B 110.7
H28A C28A H28B 108.8
C28B O3B C25B 108.4(6)
O3B C25B C26B 106.0(7)
O3B C25B H25C 110.5
C26B C25B H25C 110.5
O3B C25B H25D 110.5
C26B C25B H25D 110.5
H25C C25B H25D 108.7
C27B C26B C25B 104.9(6)
C27B C26B H26C 110.8
C25B C26B H26C 110.8
C27B C26B H26D 110.8
C25B C26B H26D 110.8
H26C C26B H26D 108.9
C26B C27B C28B 101.4(7)
C26B C27B H27C 111.5
C28B C27B H27C 111.5
C26B C27B H27D 111.5
C28B C27B H27D 111.5
H27C C27B H27D 109.3
O3B C28B C27B 106.6(7)
O3B C28B H28C 110.4
C27B C28B H28C 110.4
O3B C28B H28D 110.4
C27B C28B H28D 110.4
H28C C28B H28D 108.6

loop_
_geom_bond_atom_site_label_1
_geom_bond_atom_site_label_2
_geom_bond_distance
Ni1 F1 1.8745(10)
Ni1 C17 1.9560(17)
Ni1 C20 1.9670(18)
Ni1 C19 1.9804(18)
Ni1 N2 2.0009(15)
Ni1 N1 2.0275(14)
F2 C6 1.3870(18)
F3 C19 1.349(2)
F4 C19 1.333(2)
F5 C19 1.325(2)
F6 C20 1.343(2)
F7 C20 1.352(2)
F8 C20 1.352(2)
O1 C14 1.363(2)
O1 C18 1.429(2)
N1 C1 1.340(2)
N1 C5 1.342(2)
N2 C7 1.341(2)
N2 C11 1.345(2)
C1 C2 1.391(3)
C1 H1 0.9500
C2 C3 1.380(3)
C2 H2 0.9500
C3 C4 1.390(3)
C3 H3 0.9500
C4 C5 1.382(2)
C4 H4 0.9500
C5 C6 1.523(2)
C6 C12 1.513(2)
C6 C7 1.521(2)
C7 C8 1.384(3)
C8 C9 1.393(3)
C8 H8 0.9500
C9 C10 1.384(3)
C9 H9 0.9500
C10 C11 1.384(3)
C10 H10 0.9500
C11 H11 0.9500
C12 C17 1.392(2)
C12 C13 1.398(2)
C13 C14 1.387(3)
C13 H13 0.9500
C14 C15 1.393(3)
C15 C16 1.387(3)
C15 H15 0.9500
C16 C17 1.391(3)
C16 H16 0.9500
C18 H18A 0.9800
C18 H18B 0.9800
C18 H18C 0.9800
O2 C21 1.432(2)
O2 C24 1.433(2)
C21 C22 1.536(3)
C21 H21A 0.9900
C21 H21B 0.9900
C22 C23 1.535(3)
C22 H22A 0.9900
C22 H22B 0.9900
C23 C24 1.524(3)
C23 H23A 0.9900
C23 H23B 0.9900
C24 H24A 0.9900
C24 H24B 0.9900
O3A C28A 1.407(7)
O3A C25A 1.433(8)
C25A C26A 1.496(9)
C25A H25A 0.9900
C25A H25B 0.9900
C26A C27A 1.501(10)
C26A H26A 0.9900
C26A H26B 0.9900
C27A C28A 1.503(9)
C27A H27A 0.9900
C27A H27B 0.9900
C28A H28A 0.9900
C28A H28B 0.9900
O3B C28B 1.421(8)
O3B C25B 1.433(10)
C25B C26B 1.497(11)
C25B H25C 0.9900
C25B H25D 0.9900
C26B C27B 1.493(10)
C26B H26C 0.9900
C26B H26D 0.9900
C27B C28B 1.474(10)
C27B H27C 0.9900
C27B H27D 0.9900
C28B H28C 0.9900
C28B H28D 0.9900

loop_
_geom_torsion_atom_site_label_1
_geom_torsion_atom_site_label_2
_geom_torsion_atom_site_label_3
_geom_torsion_atom_site_label_4
_geom_torsion
C5 N1 C1 C2 -2.5(2)
Ni1 N1 C1 C2 -178.47(13)
N1 C1 C2 C3 1.5(3)
C1 C2 C3 C4 0.2(3)
C2 C3 C4 C5 -0.8(3)
C1 N1 C5 C4 1.8(3)
Ni1 N1 C5 C4 177.90(13)
C1 N1 C5 C6 -175.57(15)
Ni1 N1 C5 C6 0.51(19)
C3 C4 C5 N1 -0.2(3)
C3 C4 C5 C6 177.01(16)
N1 C5 C6 F2 179.96(14)
C4 C5 C6 F2 2.6(2)
N1 C5 C6 C12 -59.37(19)
C4 C5 C6 C12 123.23(17)
N1 C5 C6 C7 63.72(18)
C4 C5 C6 C7 -113.68(18)
C11 N2 C7 C8 -3.2(2)
Ni1 N2 C7 C8 -177.30(13)
C11 N2 C7 C6 172.11(14)
Ni1 N2 C7 C6 -1.98(19)
F2 C6 C7 N2 -179.68(13)
C12 C6 C7 N2 58.80(19)
C5 C6 C7 N2 -63.18(18)
F2 C6 C7 C8 -4.4(2)
C12 C6 C7 C8 -125.92(17)
C5 C6 C7 C8 112.10(17)
N2 C7 C8 C9 1.9(3)
C6 C7 C8 C9 -172.98(16)
C7 C8 C9 C10 0.9(3)
C8 C9 C10 C11 -2.4(3)
C7 N2 C11 C10 1.6(2)
Ni1 N2 C11 C10 175.70(12)
C9 C10 C11 N2 1.2(3)
F2 C6 C12 C17 -179.34(14)
C7 C6 C12 C17 -59.2(2)
C5 C6 C12 C17 61.2(2)
F2 C6 C12 C13 2.7(2)
C7 C6 C12 C13 122.79(16)
C5 C6 C12 C13 -116.73(16)
C17 C12 C13 C14 0.3(3)
C6 C12 C13 C14 178.20(15)
C18 O1 C14 C13 0.2(2)
C18 O1 C14 C15 179.91(15)
C12 C13 C14 O1 179.51(16)
C12 C13 C14 C15 -0.1(3)
O1 C14 C15 C16 -179.64(16)
C13 C14 C15 C16 0.0(3)
C14 C15 C16 C17 -0.1(3)
C15 C16 C17 C12 0.2(3)
C15 C16 C17 Ni1 -177.67(14)
C13 C12 C17 C16 -0.3(2)
C6 C12 C17 C16 -178.21(15)
C13 C12 C17 Ni1 177.82(13)
C6 C12 C17 Ni1 -0.1(2)
C24 O2 C21 C22 34.2(2)
O2 C21 C22 C23 -11.9(2)
C21 C22 C23 C24 -13.1(2)
C21 O2 C24 C23 -42.80(19)
C22 C23 C24 O2 34.0(2)
C28A O3A C25A C26A -7.8(10)
O3A C25A C26A C27A 23.9(11)
C25A C26A C27A C28A -30.8(12)
C25A O3A C28A C27A -12.1(11)
C26A C27A C28A O3A 27.4(12)
C28B O3B C25B C26B -3.5(15)
O3B C25B C26B C27B -18.7(14)
C25B C26B C27B C28B 32.4(12)
C25B O3B C28B C27B 24.8(13)
C26B C27B C28B O3B -35.3(11)
